data_4110903
loop_
_publ_author_name
'Liam P. Spencer'
'Chad Beddie'
'Michael B. Hall'
'Michael D. Fryzuk'

_publ_section_title
;
 Synthesis, Reactivity, and DFT Studies of Tantalum Complexes
 Incorporating Diamido-N-heterocyclic Carbene Ligands. Facile Endocyclic
 C-H Bond Activation
;
_journal_name_full 'Journal of the American Chemical Society'
_journal_page_first 12531
_journal_page_last 12543
_journal_paper_doi 10.1021/ja063282x
_journal_volume 128
_journal_year 2006
_chemical_formula_moiety 'C35 H53 N4 Ta'
_chemical_formula_sum 'C35 H53 N4 Ta'
_chemical_formula_weight 710.76
_chemical_name_systematic
;
 ?
;
_space_group_IT_number 14
_symmetry_cell_setting monoclinic
_symmetry_space_group_name_Hall '-P 2yn'
_symmetry_space_group_name_H-M 'P 1 21/n 1'
_atom_sites_solution_hydrogens geom
_atom_sites_solution_primary direct
_atom_sites_solution_secondary difmap
_audit_creation_method SHELXL-97
_cell_angle_alpha 90.00
_cell_angle_beta 104.6490(10)
_cell_angle_gamma 90.00
_cell_formula_units_Z 4
_cell_length_a 9.67930(10)
_cell_length_b 22.4522(3)
_cell_length_c 16.0990(2)
_cell_measurement_temperature 293(2)
_cell_measurement_theta_max 27.839
_cell_measurement_theta_min 2.355
_cell_volume 3384.93(7)
_computing_structure_refinement 'SHELXL-97 (Sheldrick, 1997)'
_diffrn_ambient_temperature 293(2)
_diffrn_measured_fraction_theta_full 0.987
_diffrn_measured_fraction_theta_max 0.987
_diffrn_radiation_monochromator graphite
_diffrn_radiation_source 'fine-focus sealed tube'
_diffrn_radiation_type MoK\a
_diffrn_radiation_wavelength 0.71073
_diffrn_reflns_av_R_equivalents 0.0316
_diffrn_reflns_av_sigmaI/netI 0.0282
_diffrn_reflns_limit_h_max 12
_diffrn_reflns_limit_h_min -12
_diffrn_reflns_limit_k_max 28
_diffrn_reflns_limit_k_min -29
_diffrn_reflns_limit_l_max 20
_diffrn_reflns_limit_l_min -21
_diffrn_reflns_number 49582
_diffrn_reflns_theta_full 27.92
_diffrn_reflns_theta_max 27.92
_diffrn_reflns_theta_min 1.59
_exptl_absorpt_coefficient_mu 3.275
_exptl_absorpt_correction_T_max 0.8698
_exptl_absorpt_correction_T_min 0.6647
_exptl_absorpt_correction_type multi-scan
_exptl_crystal_colour Yellow
_exptl_crystal_density_diffrn 1.395
_exptl_crystal_description Irregular
_exptl_crystal_F_000 1456
_exptl_crystal_size_max 0.35
_exptl_crystal_size_mid 0.2
_exptl_crystal_size_min 0.1
_refine_diff_density_max 0.485
_refine_diff_density_min -0.498
_refine_diff_density_rms 0.074
_refine_ls_extinction_method none
_refine_ls_goodness_of_fit_ref 1.072
_refine_ls_hydrogen_treatment mixed
_refine_ls_matrix_type full
_refine_ls_number_parameters 373
_refine_ls_number_reflns 8005
_refine_ls_number_restraints 0
_refine_ls_restrained_S_all 1.072
_refine_ls_R_factor_all 0.0271
_refine_ls_R_factor_gt 0.0181
_refine_ls_shift/su_max 0.016
_refine_ls_shift/su_mean 0.001
_refine_ls_structure_factor_coef Fsqd
_refine_ls_weighting_details 'calc w=1/[\s^2^(Fo^2^)+(0.0199P)^2^+0.0225P] where P=(Fo^2^+2Fc^2^)/3'
_refine_ls_weighting_scheme calc
_refine_ls_wR_factor_gt 0.0394
_refine_ls_wR_factor_ref 0.0406
_reflns_number_gt 6682
_reflns_number_total 8005
_reflns_threshold_expression >2sigma(I)
_cod_data_source_file ja063282xsi20060510_051642.cif
_cod_data_source_block mf625_0m
_cod_original_sg_symbol_H-M 'P 21/n'
_cod_database_code 4110903

loop_
_symmetry_equiv_pos_as_xyz
'x, y, z'
'-x+1/2, y+1/2, -z+1/2'
'-x, -y, -z'
'x-1/2, -y-1/2, z-1/2'

loop_
_atom_site_label
_atom_site_type_symbol
_atom_site_fract_x
_atom_site_fract_y
_atom_site_fract_z
_atom_site_U_iso_or_equiv
_atom_site_adp_type
_atom_site_occupancy
_atom_site_symmetry_multiplicity
_atom_site_calc_flag
_atom_site_refinement_flags
Ta1 Ta 0.993598(7) 0.173627(3) 0.763344(5) 0.01408(3) Uani 1 1 d .
N2 N 1.22267(14) 0.27445(7) 0.77295(10) 0.0192(3) Uani 1 1 d .
C26 C 1.00500(16) 0.07401(9) 0.74843(12) 0.0198(4) Uani 1 1 d .
H26A H 0.9899 0.0667 0.6874 0.024 Uiso 1 1 calc R
H26B H 1.1031 0.0629 0.7749 0.024 Uiso 1 1 calc R
C22 C 1.39640(19) 0.11438(8) 0.87677(14) 0.0259(5) Uani 1 1 d .
C27 C 0.91004(19) 0.02826(9) 0.78091(13) 0.0240(4) Uani 1 1 d .
C8 C 0.84025(18) 0.13251(8) 0.56662(12) 0.0193(4) Uani 1 1 d .
C1 C 1.11828(17) 0.24413(8) 0.71774(12) 0.0172(4) Uani 1 1 d .
C33 C 0.8612(2) 0.31016(9) 0.83314(17) 0.0358(6) Uani 1 1 d .
H33A H 0.8129 0.3474 0.8344 0.054 Uiso 1 1 calc R
H33B H 0.9043 0.3099 0.7856 0.054 Uiso 1 1 calc R
H33C H 0.9338 0.3053 0.8857 0.054 Uiso 1 1 calc R
C32 C 0.75327(19) 0.25878(9) 0.82309(14) 0.0257(5) Uani 1 1 d .
C9 C 0.93345(19) 0.10363(8) 0.52592(13) 0.0220(4) Uani 1 1 d .
C31 C 0.82380(18) 0.19680(8) 0.82466(13) 0.0219(4) Uani 1 1 d .
H31A H 0.7464 0.1692 0.8017 0.026 Uiso 1 1 calc R
H31B H 0.8600 0.1867 0.8848 0.026 Uiso 1 1 calc R
C29 C 0.9546(2) -0.03506(9) 0.76210(14) 0.0335(5) Uani 1 1 d .
H29A H 1.0531 -0.0414 0.7912 0.050 Uiso 1 1 calc R
H29B H 0.9423 -0.0398 0.7014 0.050 Uiso 1 1 calc R
H29C H 0.8964 -0.0636 0.7820 0.050 Uiso 1 1 calc R
C10 C 0.8768(2) 0.06788(9) 0.45424(14) 0.0312(5) Uani 1 1 d .
H10 H 0.9393 0.0489 0.4275 0.037 Uiso 1 1 calc R
C14 C 1.09392(19) 0.10866(9) 0.55576(14) 0.0273(5) Uani 1 1 d .
H14A H 1.1345 0.0698 0.5697 0.041 Uiso 1 1 calc R
H14B H 1.1191 0.1336 0.6057 0.041 Uiso 1 1 calc R
H14C H 1.1302 0.1257 0.5109 0.041 Uiso 1 1 calc R
C13 C 0.69120(19) 0.12249(9) 0.53601(13) 0.0239(4) Uani 1 1 d .
C21 C 1.5204(2) 0.08933(9) 0.92957(16) 0.0339(6) Uani 1 1 d .
H21 H 1.5967 0.0809 0.9062 0.041 Uiso 1 1 calc R
N4 N 1.16006(15) 0.15819(7) 0.86217(11) 0.0174(3) Uani 1 1 d .
N3 N 0.88938(15) 0.17564(6) 0.63387(11) 0.0178(3) Uani 1 1 d .
N1 N 1.11856(14) 0.26599(7) 0.63934(10) 0.0193(3) Uani 1 1 d .
C25 C 1.6686(2) 0.04879(10) 1.06964(18) 0.0569(8) Uani 1 1 d .
H25A H 1.6772 0.0578 1.1290 0.085 Uiso 1 1 calc R
H25B H 1.7496 0.0645 1.0527 0.085 Uiso 1 1 calc R
H25C H 1.6647 0.0064 1.0616 0.085 Uiso 1 1 calc R
C19 C 1.4186(2) 0.08915(9) 1.04814(15) 0.0362(6) Uani 1 1 d .
H19 H 1.4255 0.0806 1.1056 0.043 Uiso 1 1 calc R
C18 C 1.2914(2) 0.11427(8) 0.99882(14) 0.0272(5) Uani 1 1 d .
C4 C 1.00233(18) 0.25439(8) 0.56310(12) 0.0216(4) Uani 1 1 d .
H4A H 1.0295 0.2231 0.5288 0.026 Uiso 1 1 calc R
H4B H 0.9811 0.2901 0.5282 0.026 Uiso 1 1 calc R
C34 C 0.63901(19) 0.26781(10) 0.73860(14) 0.0329(5) Uani 1 1 d .
H34A H 0.5645 0.2389 0.7344 0.049 Uiso 1 1 calc R
H34B H 0.6814 0.2631 0.6912 0.049 Uiso 1 1 calc R
H34C H 0.5996 0.3071 0.7374 0.049 Uiso 1 1 calc R
C7 C 1.13235(18) 0.21971(8) 0.87646(13) 0.0196(4) Uani 1 1 d .
H7 H 1.0888 0.2276 0.9241 0.024 Uiso 1 1 calc R
C17 C 1.28138(19) 0.12804(8) 0.91230(13) 0.0211(4) Uani 1 1 d .
C28 C 0.9272(2) 0.03469(9) 0.87729(14) 0.0351(5) Uani 1 1 d .
H28A H 0.8959 0.0736 0.8894 0.053 Uiso 1 1 calc R
H28B H 1.0258 0.0295 0.9070 0.053 Uiso 1 1 calc R
H28C H 0.8706 0.0050 0.8962 0.053 Uiso 1 1 calc R
C15 C 0.58637(19) 0.15182(10) 0.57833(15) 0.0322(5) Uani 1 1 d .
H15A H 0.5701 0.1921 0.5584 0.048 Uiso 1 1 calc R
H15B H 0.6245 0.1517 0.6395 0.048 Uiso 1 1 calc R
H15C H 0.4978 0.1303 0.5640 0.048 Uiso 1 1 calc R
C2 C 1.22355(19) 0.30854(9) 0.64626(15) 0.0273(5) Uani 1 1 d .
H2 H 1.2451 0.3296 0.6014 0.033 Uiso 1 1 calc R
C35 C 0.6802(2) 0.26280(11) 0.89690(16) 0.0435(6) Uani 1 1 d .
H35A H 0.7507 0.2599 0.9507 0.065 Uiso 1 1 calc R
H35B H 0.6129 0.2308 0.8923 0.065 Uiso 1 1 calc R
H35C H 0.6311 0.3002 0.8940 0.065 Uiso 1 1 calc R
C3 C 1.2890(2) 0.31387(9) 0.73030(15) 0.0277(5) Uani 1 1 d .
H3 H 1.3643 0.3392 0.7547 0.033 Uiso 1 1 calc R
C6 C 1.24256(18) 0.26433(8) 0.86488(13) 0.0232(4) Uani 1 1 d .
H6A H 1.2311 0.3014 0.8933 0.028 Uiso 1 1 calc R
H6B H 1.3378 0.2492 0.8899 0.028 Uiso 1 1 calc R
C11 C 0.7316(2) 0.05959(9) 0.42153(15) 0.0347(5) Uani 1 1 d .
C12 C 0.6417(2) 0.08633(9) 0.46508(15) 0.0324(5) Uani 1 1 d .
H12 H 0.5440 0.0797 0.4459 0.039 Uiso 1 1 calc R
C23 C 1.1708(2) 0.12721(10) 1.03861(14) 0.0350(5) Uani 1 1 d .
H23A H 1.1875 0.1076 1.0932 0.053 Uiso 1 1 calc R
H23B H 1.0831 0.1130 1.0016 0.053 Uiso 1 1 calc R
H23C H 1.1643 0.1694 1.0465 0.053 Uiso 1 1 calc R
C16 C 0.6722(3) 0.02331(12) 0.34105(17) 0.0579(8) Uani 1 1 d .
H16A H 0.7495 0.0089 0.3191 0.087 Uiso 1 1 calc R
H16B H 0.6105 0.0479 0.2986 0.087 Uiso 1 1 calc R
H16C H 0.6191 -0.0098 0.3545 0.087 Uiso 1 1 calc R
C5 C 0.87260(18) 0.23553(8) 0.59300(13) 0.0206(4) Uani 1 1 d .
H5A H 0.8553 0.2646 0.6338 0.025 Uiso 1 1 calc R
H5B H 0.7898 0.2352 0.5442 0.025 Uiso 1 1 calc R
C24 C 1.3895(2) 0.12659(9) 0.78395(14) 0.0306(5) Uani 1 1 d .
H24A H 1.4784 0.1156 0.7721 0.046 Uiso 1 1 calc R
H24B H 1.3721 0.1682 0.7723 0.046 Uiso 1 1 calc R
H24C H 1.3134 0.1037 0.7482 0.046 Uiso 1 1 calc R
C30 C 0.75209(19) 0.03568(10) 0.73351(16) 0.0365(6) Uani 1 1 d .
H30A H 0.6961 0.0064 0.7538 0.055 Uiso 1 1 calc R
H30B H 0.7409 0.0304 0.6730 0.055 Uiso 1 1 calc R
H30C H 0.7205 0.0748 0.7441 0.055 Uiso 1 1 calc R
C20 C 1.5333(2) 0.07668(9) 1.01528(17) 0.0384(6) Uani 1 1 d .

loop_
_atom_site_aniso_label
_atom_site_aniso_U_11
_atom_site_aniso_U_22
_atom_site_aniso_U_33
_atom_site_aniso_U_23
_atom_site_aniso_U_13
_atom_site_aniso_U_12
Ta1 0.01424(4) 0.01620(5) 0.01144(5) 0.00058(3) 0.00260(3) -0.00008(3)
N2 0.0173(7) 0.0177(9) 0.0209(10) 0.0029(7) 0.0015(7) -0.0007(6)
C26 0.0202(9) 0.0220(11) 0.0161(12) 0.0007(7) 0.0025(9) -0.0001(7)
C22 0.0229(9) 0.0174(11) 0.0328(14) -0.0022(8) -0.0017(9) -0.0018(8)
C27 0.0277(9) 0.0195(11) 0.0234(13) 0.0006(8) 0.0041(9) -0.0038(8)
C8 0.0222(9) 0.0183(11) 0.0144(12) 0.0017(7) -0.0011(8) 0.0002(8)
C1 0.0159(8) 0.0191(11) 0.0161(11) 0.0003(7) 0.0033(8) 0.0024(7)
C33 0.0314(11) 0.0252(13) 0.0509(18) -0.0066(10) 0.0108(11) 0.0026(9)
C32 0.0242(9) 0.0271(12) 0.0282(14) -0.0047(9) 0.0108(9) 0.0012(8)
C9 0.0276(9) 0.0218(11) 0.0153(12) 0.0000(8) 0.0030(9) 0.0040(8)
C31 0.0209(9) 0.0253(11) 0.0209(12) -0.0017(8) 0.0077(9) -0.0031(8)
C29 0.0418(11) 0.0203(12) 0.0369(15) -0.0002(9) 0.0075(11) -0.0050(9)
C10 0.0411(12) 0.0286(13) 0.0217(13) -0.0054(9) 0.0044(10) 0.0093(10)
C14 0.0288(10) 0.0266(12) 0.0289(14) 0.0017(9) 0.0117(10) 0.0055(8)
C13 0.0241(9) 0.0247(12) 0.0199(12) 0.0025(8) 0.0000(9) 0.0009(8)
C21 0.0240(10) 0.0209(12) 0.0490(17) -0.0049(10) -0.0050(10) 0.0021(9)
N4 0.0194(7) 0.0150(9) 0.0159(10) 0.0017(6) 0.0010(7) 0.0007(6)
N3 0.0203(7) 0.0168(9) 0.0150(10) 0.0006(6) 0.0023(7) 0.0008(6)
N1 0.0197(7) 0.0205(9) 0.0182(10) 0.0033(7) 0.0060(7) 0.0014(6)
C25 0.0486(14) 0.0263(15) 0.069(2) -0.0003(12) -0.0339(14) 0.0070(11)
C19 0.0494(14) 0.0202(12) 0.0257(14) 0.0049(9) -0.0151(11) -0.0073(10)
C18 0.0362(11) 0.0171(11) 0.0219(13) 0.0012(8) -0.0045(10) -0.0061(9)
C4 0.0297(10) 0.0206(11) 0.0140(12) 0.0028(8) 0.0046(9) 0.0037(8)
C34 0.0251(10) 0.0370(14) 0.0384(15) -0.0004(10) 0.0112(10) 0.0063(9)
C7 0.0227(9) 0.0208(11) 0.0152(11) -0.0020(8) 0.0046(8) -0.0005(8)
C17 0.0230(9) 0.0139(10) 0.0208(12) 0.0005(8) -0.0050(8) -0.0030(8)
C28 0.0512(13) 0.0252(13) 0.0304(15) 0.0061(9) 0.0129(11) -0.0072(10)
C15 0.0200(9) 0.0424(14) 0.0313(15) -0.0023(10) 0.0014(10) -0.0011(9)
C2 0.0246(10) 0.0247(12) 0.0338(15) 0.0103(9) 0.0096(10) -0.0037(8)
C35 0.0493(13) 0.0464(16) 0.0430(17) -0.0089(12) 0.0268(13) 0.0081(11)
C3 0.0209(9) 0.0231(12) 0.0378(16) 0.0077(9) 0.0051(10) -0.0040(8)
C6 0.0224(9) 0.0216(11) 0.0214(13) -0.0014(8) -0.0025(9) -0.0003(8)
C11 0.0455(13) 0.0244(13) 0.0255(14) -0.0051(9) -0.0071(11) 0.0060(10)
C12 0.0299(11) 0.0270(13) 0.0312(15) -0.0006(9) -0.0091(10) -0.0025(9)
C23 0.0553(14) 0.0314(13) 0.0158(13) 0.0024(9) 0.0043(11) -0.0135(11)
C16 0.0657(16) 0.0512(18) 0.0416(18) -0.0235(14) -0.0149(14) 0.0134(14)
C5 0.0207(9) 0.0234(11) 0.0147(12) -0.0008(8) -0.0013(8) 0.0054(8)
C24 0.0248(10) 0.0294(13) 0.0392(15) -0.0025(10) 0.0107(10) 0.0023(9)
C30 0.0271(10) 0.0325(14) 0.0475(17) 0.0001(10) 0.0053(11) -0.0076(9)
C20 0.0380(12) 0.0161(12) 0.0464(18) -0.0015(10) -0.0164(12) 0.0009(9)

loop_
_atom_type_symbol
_atom_type_description
_atom_type_scat_dispersion_real
_atom_type_scat_dispersion_imag
_atom_type_scat_source
C C 0.0033 0.0016 'International Tables Vol C Tables 4.2.6.8 and 6.1.1.4'
H H 0.0000 0.0000 'International Tables Vol C Tables 4.2.6.8 and 6.1.1.4'
N N 0.0061 0.0033 'International Tables Vol C Tables 4.2.6.8 and 6.1.1.4'
Ta Ta -0.7052 6.5227 'International Tables Vol C Tables 4.2.6.8 and 6.1.1.4'

loop_
_geom_angle_atom_site_label_1
_geom_angle_atom_site_label_2
_geom_angle_atom_site_label_3
_geom_angle
N4 Ta1 N3 153.91(6)
N4 Ta1 C31 103.31(7)
N3 Ta1 C31 102.64(7)
N4 Ta1 C1 89.46(6)
N3 Ta1 C1 79.59(6)
C31 Ta1 C1 120.85(6)
N4 Ta1 C7 39.37(6)
N3 Ta1 C7 148.40(6)
C31 Ta1 C7 83.50(7)
C1 Ta1 C7 70.96(7)
N4 Ta1 C26 81.99(6)
N3 Ta1 C26 86.51(6)
C31 Ta1 C26 110.31(7)
C1 Ta1 C26 128.71(6)
C7 Ta1 C26 120.83(6)
C1 N2 C3 111.25(17)
C1 N2 C6 118.28(15)
C3 N2 C6 130.34(16)
C27 C26 Ta1 124.79(12)
C21 C22 C17 119.0(2)
C21 C22 C24 119.48(19)
C17 C22 C24 121.51(17)
C28 C27 C30 109.50(17)
C28 C27 C29 108.92(17)
C30 C27 C29 107.23(16)
C28 C27 C26 110.99(16)
C30 C27 C26 111.11(16)
C29 C27 C26 108.99(16)
C9 C8 C13 118.84(18)
C9 C8 N3 122.23(16)
C13 C8 N3 118.74(16)
N2 C1 N1 104.68(15)
N2 C1 Ta1 121.34(13)
N1 C1 Ta1 133.96(13)
C35 C32 C34 108.01(16)
C35 C32 C33 108.01(18)
C34 C32 C33 108.22(18)
C35 C32 C31 109.19(18)
C34 C32 C31 110.45(17)
C33 C32 C31 112.82(15)
C10 C9 C8 119.13(17)
C10 C9 C14 117.57(17)
C8 C9 C14 123.30(18)
C32 C31 Ta1 125.90(13)
C11 C10 C9 122.69(19)
C12 C13 C8 119.25(18)
C12 C13 C15 119.77(17)
C8 C13 C15 120.96(18)
C20 C21 C22 122.3(2)
C17 N4 C7 121.96(15)
C17 N4 Ta1 157.84(13)
C7 N4 Ta1 79.29(10)
C8 N3 C5 107.26(15)
C8 N3 Ta1 136.46(12)
C5 N3 Ta1 115.80(11)
C1 N1 C2 110.53(16)
C1 N1 C4 122.32(15)
C2 N1 C4 125.85(16)
C20 C19 C18 122.9(2)
C19 C18 C17 118.7(2)
C19 C18 C23 120.3(2)
C17 C18 C23 121.05(18)
N1 C4 C5 107.85(15)
N4 C7 C6 116.88(15)
N4 C7 Ta1 61.34(9)
C6 C7 Ta1 120.44(13)
C18 C17 C22 119.40(18)
C18 C17 N4 120.58(17)
C22 C17 N4 119.94(18)
C3 C2 N1 107.02(18)
C2 C3 N2 106.51(17)
N2 C6 C7 108.19(15)
C10 C11 C12 117.2(2)
C10 C11 C16 121.8(2)
C12 C11 C16 121.0(2)
C11 C12 C13 122.79(19)
N3 C5 C4 112.75(14)
C19 C20 C21 117.7(2)
C19 C20 C25 121.8(2)
C21 C20 C25 120.5(2)

loop_
_geom_bond_atom_site_label_1
_geom_bond_atom_site_label_2
_geom_bond_distance
Ta1 N4 1.9877(15)
Ta1 N3 2.0738(17)
Ta1 C31 2.1833(17)
Ta1 C1 2.2247(17)
Ta1 C7 2.2257(19)
Ta1 C26 2.255(2)
N2 C1 1.349(2)
N2 C3 1.375(2)
N2 C6 1.461(2)
C26 C27 1.555(2)
C22 C21 1.401(3)
C22 C17 1.408(3)
C22 C24 1.504(3)
C27 C28 1.525(3)
C27 C30 1.535(3)
C27 C29 1.538(3)
C8 C9 1.401(3)
C8 C13 1.420(2)
C8 N3 1.441(2)
C1 N1 1.355(2)
C33 C32 1.537(3)
C32 C35 1.532(3)
C32 C34 1.534(3)
C32 C31 1.547(3)
C9 C10 1.399(3)
C9 C14 1.510(2)
C10 C11 1.383(3)
C13 C12 1.384(3)
C13 C15 1.509(3)
C21 C20 1.383(3)
N4 C17 1.417(2)
N4 C7 1.437(2)
N3 C5 1.488(2)
N1 C2 1.379(2)
N1 C4 1.463(2)
C25 C20 1.515(3)
C19 C20 1.374(3)
C19 C18 1.403(3)
C18 C17 1.406(3)
C18 C23 1.496(3)
C4 C5 1.514(2)
C7 C6 1.509(2)
C2 C3 1.346(3)
C11 C12 1.384(3)
C11 C16 1.515(3)

loop_
_geom_torsion_atom_site_label_1
_geom_torsion_atom_site_label_2
_geom_torsion_atom_site_label_3
_geom_torsion_atom_site_label_4
_geom_torsion
N4 Ta1 C26 C27 98.74(15)
N3 Ta1 C26 C27 -104.74(15)
C31 Ta1 C26 C27 -2.55(16)
C1 Ta1 C26 C27 -178.43(13)
C7 Ta1 C26 C27 92.06(15)
Ta1 C26 C27 C28 -57.6(2)
Ta1 C26 C27 C30 64.5(2)
Ta1 C26 C27 C29 -177.54(13)
C3 N2 C1 N1 -1.0(2)
C6 N2 C1 N1 175.33(14)
C3 N2 C1 Ta1 177.42(12)
C6 N2 C1 Ta1 -6.3(2)
N4 Ta1 C1 N2 -27.89(14)
N3 Ta1 C1 N2 175.93(14)
C31 Ta1 C1 N2 77.34(15)
C7 Ta1 C1 N2 7.56(13)
C26 Ta1 C1 N2 -107.16(14)
N4 Ta1 C1 N1 149.97(17)
N3 Ta1 C1 N1 -6.22(16)
C31 Ta1 C1 N1 -104.81(18)
C7 Ta1 C1 N1 -174.59(18)
C26 Ta1 C1 N1 70.69(19)
C13 C8 C9 C10 2.7(3)
N3 C8 C9 C10 -172.20(18)
C13 C8 C9 C14 -176.90(18)
N3 C8 C9 C14 8.2(3)
C35 C32 C31 Ta1 -160.31(14)
C34 C32 C31 Ta1 81.06(19)
C33 C32 C31 Ta1 -40.2(3)
N4 Ta1 C31 C32 112.36(16)
N3 Ta1 C31 C32 -70.43(17)
C1 Ta1 C31 C32 14.9(2)
C7 Ta1 C31 C32 78.10(17)
C26 Ta1 C31 C32 -161.37(16)
C8 C9 C10 C11 -0.1(3)
C14 C9 C10 C11 179.5(2)
C9 C8 C13 C12 -2.4(3)
N3 C8 C13 C12 172.73(18)
C9 C8 C13 C15 179.14(19)
N3 C8 C13 C15 -5.8(3)
C17 C22 C21 C20 1.0(3)
C24 C22 C21 C20 -179.59(19)
N3 Ta1 N4 C17 -40.2(4)
C31 Ta1 N4 C17 133.6(3)
C1 Ta1 N4 C17 -104.7(3)
C7 Ta1 N4 C17 -164.5(4)
C26 Ta1 N4 C17 24.5(3)
N3 Ta1 N4 C7 124.35(13)
C31 Ta1 N4 C7 -61.85(11)
C1 Ta1 N4 C7 59.80(10)
C26 Ta1 N4 C7 -170.94(10)
C9 C8 N3 C5 94.6(2)
C13 C8 N3 C5 -80.3(2)
C9 C8 N3 Ta1 -76.7(2)
C13 C8 N3 Ta1 108.36(19)
N4 Ta1 N3 C8 66.7(2)
C31 Ta1 N3 C8 -107.15(17)
C1 Ta1 N3 C8 133.30(17)
C7 Ta1 N3 C8 154.64(15)
C26 Ta1 N3 C8 2.90(17)
N4 Ta1 N3 C5 -104.11(16)
C31 Ta1 N3 C5 82.07(12)
C1 Ta1 N3 C5 -37.47(11)
C7 Ta1 N3 C5 -16.14(19)
C26 Ta1 N3 C5 -167.88(12)
N2 C1 N1 C2 1.0(2)
Ta1 C1 N1 C2 -177.12(14)
N2 C1 N1 C4 -166.74(15)
Ta1 C1 N1 C4 15.2(3)
C20 C19 C18 C17 -0.9(3)
C20 C19 C18 C23 -179.5(2)
C1 N1 C4 C5 19.5(2)
C2 N1 C4 C5 -146.33(18)
C17 N4 C7 C6 61.5(2)
Ta1 N4 C7 C6 -111.74(15)
C17 N4 C7 Ta1 173.19(18)
N3 Ta1 C7 N4 -136.13(11)
C31 Ta1 C7 N4 120.28(11)
C1 Ta1 C7 N4 -113.90(11)
C26 Ta1 C7 N4 10.47(12)
N4 Ta1 C7 C6 106.04(17)
N3 Ta1 C7 C6 -30.1(2)
C31 Ta1 C7 C6 -133.68(15)
C1 Ta1 C7 C6 -7.85(13)
C26 Ta1 C7 C6 116.51(14)
C19 C18 C17 C22 2.3(3)
C23 C18 C17 C22 -179.06(18)
C19 C18 C17 N4 -174.44(17)
C23 C18 C17 N4 4.2(3)
C21 C22 C17 C18 -2.3(3)
C24 C22 C17 C18 178.24(18)
C21 C22 C17 N4 174.42(17)
C24 C22 C17 N4 -5.0(3)
C7 N4 C17 C18 70.2(2)
Ta1 N4 C17 C18 -127.8(3)
C7 N4 C17 C22 -106.5(2)
Ta1 N4 C17 C22 55.5(4)
C1 N1 C2 C3 -0.6(2)
C4 N1 C2 C3 166.56(17)
N1 C2 C3 N2 0.0(2)
C1 N2 C3 C2 0.6(2)
C6 N2 C3 C2 -175.12(18)
C1 N2 C6 C7 -0.7(2)
C3 N2 C6 C7 174.81(17)
N4 C7 C6 N2 78.3(2)
Ta1 C7 C6 N2 7.3(2)
C9 C10 C11 C12 -2.8(3)
C9 C10 C11 C16 176.7(2)
C10 C11 C12 C13 3.1(3)
C16 C11 C12 C13 -176.3(2)
C8 C13 C12 C11 -0.6(3)
C15 C13 C12 C11 177.9(2)
C8 N3 C5 C4 -88.50(18)
Ta1 N3 C5 C4 84.86(17)
N1 C4 C5 N3 -69.77(19)
C18 C19 C20 C21 -0.5(3)
C18 C19 C20 C25 -179.2(2)
C22 C21 C20 C19 0.4(3)
C22 C21 C20 C25 179.14(19)
